data_7018536
loop_
_publ_author_name
'Yao, Qingxia'
'Sun, Junliang'
'Li, Kuo'
'Su, Jie'
'Peskov, Maxim V.'
'Zou, Xiaodong'

_publ_section_title
;
 A series of isostructural mesoporous metal-organic frameworks obtained by
 ion-exchange induced single-crystal to single-crystal transformation.
;
_journal_issue 14
_journal_name_full 'Dalton transactions (Cambridge, England : 2003)'
_journal_page_first 3953
_journal_page_last 3955
_journal_paper_doi 10.1039/c2dt12088g
_journal_volume 41
_journal_year 2012
_chemical_formula_sum 'C23 H14 N Ni0.38 O4 Zn0.62'
_chemical_formula_weight 431.19
_chemical_name_systematic
;
?
;
_space_group_IT_number 223
_symmetry_cell_setting cubic
_symmetry_space_group_name_Hall '-P 4n 2 3'
_symmetry_space_group_name_H-M 'P m -3 n'
_atom_sites_solution_hydrogens geom
_atom_sites_solution_primary direct
_atom_sites_solution_secondary difmap
_audit_creation_method SHELXL-97
_cell_angle_alpha 90.00
_cell_angle_beta 90.00
_cell_angle_gamma 90.00
_cell_formula_units_Z 12
_cell_length_a 27.6821(10)
_cell_length_b 27.6821(10)
_cell_length_c 27.6821(10)
_cell_measurement_reflns_used 4088
_cell_measurement_temperature 293(2)
_cell_measurement_theta_max 32.3030
_cell_measurement_theta_min 4.1481
_cell_volume 21212.8(13)
_computing_structure_refinement 'SHELXL-97 (Sheldrick, 1997)'
_computing_structure_solution 'SHELXS-97 (Sheldrick, 1990)'
_diffrn_ambient_temperature 293(2)
_diffrn_detector_area_resol_mean 16.5467
_diffrn_measured_fraction_theta_full 0.981
_diffrn_measured_fraction_theta_max 0.981
_diffrn_measurement_device_type 'Xcalibur, Sapphire3'
_diffrn_measurement_method '\w scans'
_diffrn_radiation_monochromator graphite
_diffrn_radiation_source 'fine-focus sealed tube'
_diffrn_radiation_type MoK\a
_diffrn_radiation_wavelength 0.71073
_diffrn_reflns_av_R_equivalents 0.1636
_diffrn_reflns_av_sigmaI/netI 0.0424
_diffrn_reflns_limit_h_max 23
_diffrn_reflns_limit_h_min -18
_diffrn_reflns_limit_k_max 20
_diffrn_reflns_limit_k_min -23
_diffrn_reflns_limit_l_max 22
_diffrn_reflns_limit_l_min -23
_diffrn_reflns_number 47799
_diffrn_reflns_theta_full 17.22
_diffrn_reflns_theta_max 17.22
_diffrn_reflns_theta_min 4.16
_exptl_absorpt_coefficient_mu 0.328
_exptl_absorpt_correction_T_max 1.00000
_exptl_absorpt_correction_T_min 0.93150
_exptl_absorpt_correction_type multi-scan
_exptl_absorpt_process_details
;
CrysAlisPro, Agilent Technologies,
Version 1.171.35.6 (release 27-01-2011 CrysAlis171 .NET)
(compiled Jan 27 2011,13:34:29)
Empirical absorption correction using spherical harmonics,
implemented in SCALE3 ABSPACK scaling algorithm.
;
_exptl_crystal_colour green
_exptl_crystal_density_diffrn 0.405
_exptl_crystal_density_method 'not measured'
_exptl_crystal_description polyhedron
_exptl_crystal_F_000 2643
_exptl_crystal_size_max 0.50
_exptl_crystal_size_mid 0.40
_exptl_crystal_size_min 0.38
_platon_squeeze_details
;
;
_refine_diff_density_max 0.415
_refine_diff_density_min -0.232
_refine_diff_density_rms 0.056
_refine_ls_extinction_method none
_refine_ls_goodness_of_fit_ref 1.103
_refine_ls_hydrogen_treatment constr
_refine_ls_matrix_type full
_refine_ls_number_parameters 77
_refine_ls_number_reflns 1164
_refine_ls_number_restraints 7
_refine_ls_restrained_S_all 1.110
_refine_ls_R_factor_all 0.1116
_refine_ls_R_factor_gt 0.0955
_refine_ls_shift/su_max 0.000
_refine_ls_shift/su_mean 0.000
_refine_ls_structure_factor_coef Fsqd
_refine_ls_weighting_details 'calc w=1/[\s^2^(Fo^2^)+(0.1917P)^2^+32.3667P] where P=(Fo^2^+2Fc^2^)/3'
_refine_ls_weighting_scheme calc
_refine_ls_wR_factor_gt 0.2725
_refine_ls_wR_factor_ref 0.2936
_reflns_number_gt 1036
_reflns_number_total 1164
_reflns_threshold_expression >2sigma(I)
_cod_data_source_file c2dt12088g.txt
_cod_data_source_block SUMOF-1ZnNi
_cod_depositor_comments
;
The following automatic conversions were performed:

'_symmetry_cell_setting' value 'Cubic' changed to 'cubic' according
to /home/saulius/struct/CIF-dictionaries/cif_core.dic dictionary
named 'cif_core.dic' version 2.4.1 from 2010-06-29.

Automatic conversion script
Id: cif_fix_values 1715 2011-07-08 13:25:40Z adriana 
;
_cod_original_sg_symbol_H-M Pm-3n
_cod_database_code 7018536

loop_
_symmetry_equiv_pos_as_xyz
'x, y, z'
'-x, -y, z'
'-x, y, -z'
'x, -y, -z'
'z, x, y'
'z, -x, -y'
'-z, -x, y'
'-z, x, -y'
'y, z, x'
'-y, z, -x'
'y, -z, -x'
'-y, -z, x'
'y+1/2, x+1/2, -z+1/2'
'-y+1/2, -x+1/2, -z+1/2'
'y+1/2, -x+1/2, z+1/2'
'-y+1/2, x+1/2, z+1/2'
'x+1/2, z+1/2, -y+1/2'
'-x+1/2, z+1/2, y+1/2'
'-x+1/2, -z+1/2, -y+1/2'
'x+1/2, -z+1/2, y+1/2'
'z+1/2, y+1/2, -x+1/2'
'z+1/2, -y+1/2, x+1/2'
'-z+1/2, y+1/2, x+1/2'
'-z+1/2, -y+1/2, -x+1/2'
'-x, -y, -z'
'x, y, -z'
'x, -y, z'
'-x, y, z'
'-z, -x, -y'
'-z, x, y'
'z, x, -y'
'z, -x, y'
'-y, -z, -x'
'y, -z, x'
'-y, z, x'
'y, z, -x'
'-y-1/2, -x-1/2, z-1/2'
'y-1/2, x-1/2, z-1/2'
'-y-1/2, x-1/2, -z-1/2'
'y-1/2, -x-1/2, -z-1/2'
'-x-1/2, -z-1/2, y-1/2'
'x-1/2, -z-1/2, -y-1/2'
'x-1/2, z-1/2, y-1/2'
'-x-1/2, z-1/2, -y-1/2'
'-z-1/2, -y-1/2, x-1/2'
'-z-1/2, y-1/2, -x-1/2'
'z-1/2, -y-1/2, -x-1/2'
'z-1/2, y-1/2, x-1/2'

loop_
_atom_site_label
_atom_site_type_symbol
_atom_site_fract_x
_atom_site_fract_y
_atom_site_fract_z
_atom_site_U_iso_or_equiv
_atom_site_adp_type
_atom_site_occupancy
_atom_site_symmetry_multiplicity
_atom_site_calc_flag
_atom_site_refinement_flags
Zn Zn 0.19927(7) 0.0000 0.5000 0.0662(15) Uani 0.62 4 d SP
Ni Ni 0.19927(7) 0.0000 0.5000 0.0662(15) Uani 0.38 4 d SP
O O 0.2103(3) 0.0518(3) 0.4488(2) 0.093(3) Uani 1 1 d .
N N 0.1308(5) 0.0000 0.5000 0.092(5) Uani 1 4 d SD
C1 C 0.2500 0.0656(5) 0.4344(5) 0.077(5) Uani 1 2 d S
C2 C 0.2500 0.1050(4) 0.3950(4) 0.083(4) Uani 1 2 d SD
C3 C 0.2072(4) 0.1209(4) 0.3754(5) 0.119(4) Uani 1 1 d D
H3 H 0.1779 0.1080 0.3858 0.143 Uiso 1 1 calc R
C4 C 0.2082(4) 0.1560(5) 0.3404(4) 0.124(5) Uani 1 1 d D
H4 H 0.1790 0.1665 0.3273 0.149 Uiso 1 1 calc R
C5 C 0.2500 0.1762(6) 0.3238(6) 0.103(5) Uani 1 2 d SD
C6 C 0.2500 0.2137(5) 0.2863(5) 0.108(5) Uani 1 2 d S
C7 C 0.2847(4) 0.2153(4) 0.2500 0.120(6) Uani 1 2 d S
H7 H 0.3085 0.1915 0.2500 0.144 Uiso 1 2 calc SR
C8 C 0.1034(4) 0.0328(6) 0.5272(7) 0.189(12) Uani 0.50 1 d PD
H8 H 0.1196 0.0554 0.5460 0.227 Uiso 0.50 1 calc PR
C9 C 0.0518(4) 0.0331(6) 0.5275(7) 0.189(12) Uani 0.50 1 d PD
H9 H 0.0359 0.0558 0.5464 0.227 Uiso 0.50 1 calc PR
C10 C 0.0239(5) 0.0000 0.5000 0.095(7) Uani 1 4 d SD

loop_
_atom_site_aniso_label
_atom_site_aniso_U_11
_atom_site_aniso_U_22
_atom_site_aniso_U_33
_atom_site_aniso_U_23
_atom_site_aniso_U_13
_atom_site_aniso_U_12
Zn 0.0460(18) 0.080(2) 0.073(2) 0.000 0.000 0.000
Ni 0.0460(18) 0.080(2) 0.073(2) 0.000 0.000 0.000
O 0.052(5) 0.127(6) 0.100(6) 0.024(4) 0.003(4) 0.010(5)
N 0.093(13) 0.102(13) 0.080(12) 0.000 0.000 0.000
C1 0.028(13) 0.102(11) 0.102(11) -0.021(12) 0.012(6) 0.012(6)
C2 0.079(15) 0.084(8) 0.084(8) 0.042(10) 0.025(7) 0.025(7)
C3 0.077(10) 0.141(11) 0.138(11) 0.059(10) 0.015(9) 0.036(9)
C4 0.076(10) 0.175(13) 0.121(11) 0.083(10) 0.007(8) 0.033(10)
C5 0.075(16) 0.117(10) 0.117(10) 0.055(13) 0.030(8) 0.030(8)
C6 0.082(16) 0.121(11) 0.121(11) 0.051(19) 0.027(9) 0.027(9)
C7 0.109(10) 0.109(10) 0.142(18) 0.047(12) 0.047(12) 0.048(14)
C8 0.049(9) 0.214(19) 0.30(3) -0.138(17) 0.000(13) -0.017(11)
C9 0.049(9) 0.214(19) 0.30(3) -0.138(17) 0.000(13) -0.017(11)
C10 0.047(13) 0.113(17) 0.126(17) 0.000 0.000 0.000

loop_
_atom_type_symbol
_atom_type_description
_atom_type_scat_dispersion_real
_atom_type_scat_dispersion_imag
_atom_type_scat_source
C C 0.0033 0.0016 'International Tables Vol C Tables 4.2.6.8 and 6.1.1.4'
H H 0.0000 0.0000 'International Tables Vol C Tables 4.2.6.8 and 6.1.1.4'
N N 0.0061 0.0033 'International Tables Vol C Tables 4.2.6.8 and 6.1.1.4'
O O 0.0106 0.0060 'International Tables Vol C Tables 4.2.6.8 and 6.1.1.4'
Ni Ni 0.3393 1.1124 'International Tables Vol C Tables 4.2.6.8 and 6.1.1.4'
Zn Zn 0.2839 1.4301 'International Tables Vol C Tables 4.2.6.8 and 6.1.1.4'

loop_
_geom_angle_atom_site_label_1
_geom_angle_atom_site_label_2
_geom_angle_atom_site_label_3
_geom_angle
_geom_angle_site_symmetry_1
_geom_angle_site_symmetry_3
N Zn O 98.6(2) . 26_556
N Zn O 98.6(2) . 27
O Zn O 162.9(4) 26_556 27
N Zn O 98.6(2) . 4_556
O Zn O 89.4(4) 26_556 4_556
O Zn O 88.0(4) 27 4_556
N Zn O 98.6(2) . .
O Zn O 88.0(4) 26_556 .
O Zn O 89.4(4) 27 .
O Zn O 162.9(4) 4_556 .
N Zn Ni 180.000(1) . 41_666
O Zn Ni 81.4(2) 26_556 41_666
O Zn Ni 81.4(2) 27 41_666
O Zn Ni 81.4(2) 4_556 41_666
O Zn Ni 81.4(2) . 41_666
N Zn Zn 180.000(1) . 41_666
O Zn Zn 81.4(2) 26_556 41_666
O Zn Zn 81.4(2) 27 41_666
O Zn Zn 81.4(2) 4_556 41_666
O Zn Zn 81.4(2) . 41_666
Ni Zn Zn 0.0 41_666 41_666
C1 O Zn 125.2(10) . .
C8 N C8 65.1(17) 4_556 27
C8 N C8 114.6(13) 4_556 .
C8 N C8 80.6(16) 27 .
C8 N C8 80.6(16) 4_556 26_556
C8 N C8 114.6(13) 27 26_556
C8 N C8 65.1(17) . 26_556
C8 N Zn 122.7(7) 4_556 .
C8 N Zn 122.7(7) 27 .
C8 N Zn 122.7(7) . .
C8 N Zn 122.7(7) 26_556 .
O C1 O 126.8(17) 19 .
O C1 C2 116.6(9) 19 .
O C1 C2 116.6(9) . .
C3 C2 C3 119.4(14) 19 .
C3 C2 C1 120.3(7) 19 .
C3 C2 C1 120.3(7) . .
C4 C3 C2 119.2(11) . .
C4 C3 H3 120.4 . .
C2 C3 H3 120.4 . .
C5 C4 C3 122.9(12) . .
C5 C4 H4 118.5 . .
C3 C4 H4 118.5 . .
C4 C5 C4 116.4(16) 19 .
C4 C5 C6 121.8(8) 19 .
C4 C5 C6 121.8(8) . .
C7 C6 C7 115.7(17) . 9
C7 C6 C5 122.2(8) . .
C7 C6 C5 122.2(8) 9 .
C6 C7 C6 124.3(17) 5 .
C6 C7 H7 117.8 5 .
C6 C7 H7 117.8 . .
N C8 C9 123.2(10) . .
N C8 H8 118.4 . .
C9 C8 H8 118.4 . .
C10 C9 C8 122.5(10) . .
C10 C9 H9 118.7 . .
C8 C9 H9 118.7 . .
C10 C10 C9 123.0(7) 25_556 .
C10 C10 C9 123.0(7) 25_556 26_556
C9 C10 C9 64.9(17) . 26_556
C10 C10 C9 123.0(7) 25_556 27
C9 C10 C9 80.3(16) . 27
C9 C10 C9 114.1(13) 26_556 27
C10 C10 C9 123.0(7) 25_556 4_556
C9 C10 C9 114.1(13) . 4_556
C9 C10 C9 80.3(16) 26_556 4_556
C9 C10 C9 64.9(17) 27 4_556

loop_
_geom_bond_atom_site_label_1
_geom_bond_atom_site_label_2
_geom_bond_distance
_geom_bond_site_symmetry_2
Zn N 1.896(15) .
Zn O 2.039(8) 26_556
Zn O 2.039(8) 27
Zn O 2.039(8) 4_556
Zn O 2.039(8) .
Zn Ni 2.809(4) 41_666
Zn Zn 2.809(4) 41_666
O C1 1.231(9) .
N C8 1.401(9) 4_556
N C8 1.401(9) 27
N C8 1.401(9) .
N C8 1.401(9) 26_556
C1 O 1.231(9) 19
C1 C2 1.54(2) .
C2 C3 1.375(11) 19
C2 C3 1.375(11) .
C3 C4 1.374(15) .
C3 H3 0.9300 .
C4 C5 1.365(12) .
C4 H4 0.9300 .
C5 C4 1.365(12) 19
C5 C6 1.47(2) .
C6 C7 1.391(11) .
C6 C7 1.391(11) 9
C7 C6 1.391(11) 5
C7 H7 0.9300 .
C8 C9 1.428(9) .
C8 H8 0.9300 .
C9 C10 1.419(9) .
C9 H9 0.9300 .
C10 C10 1.33(3) 25_556
C10 C9 1.419(9) 26_556
C10 C9 1.419(9) 27
C10 C9 1.419(9) 4_556

loop_
_platon_squeeze_void_nr
_platon_squeeze_void_average_x
_platon_squeeze_void_average_y
_platon_squeeze_void_average_z
_platon_squeeze_void_volume
_platon_squeeze_void_count_electrons
_platon_squeeze_void_content
1 -0.005 -0.012 -0.006 16629 -51 ' '
